data_7034269
loop_
_publ_author_name
'Day, Benjamin M.'
'Chilton, Nicholas F.'
'Layfield, Richard A.'

_publ_section_title
;
 Molecular and electronic structures of donor-functionalized dysprosium
 pentadienyl complexes.
;
_journal_issue 16
_journal_name_full 'Dalton transactions (Cambridge, England : 2003)'
_journal_page_first 7109
_journal_page_last 7113
_journal_paper_doi 10.1039/c5dt00346f
_journal_volume 44
_journal_year 2015
_chemical_formula_moiety 'C36 H76 Cl6 Dy2 Li2 N6 Si2'
_chemical_formula_sum 'C36 H76 Cl6 Dy2 Li2 N6 Si2'
_chemical_formula_weight 1200.78
_chemical_properties_physical 'Air-sensitive, Moisture-sensitive'
_space_group_crystal_system monoclinic
_space_group_IT_number 14
_space_group_name_Hall '-P 2yn'
_space_group_name_H-M_alt 'P 1 21/n 1'
_symmetry_space_group_name_Hall '-P 2yn'
_symmetry_space_group_name_H-M 'P 1 21/n 1'
_atom_sites_solution_hydrogens mixed
_atom_sites_solution_primary direct
_audit_creation_date 2014-10-23
_audit_creation_method
;
Olex2 1.2
(compiled 2014.09.19 svn.r3010 for OlexSys, GUI svn.r4874)
;
_audit_update_record
;
2015-01-23 deposited with the CCDC.
2015-03-03 downloaded from the CCDC.
;
_cell_angle_alpha 90
_cell_angle_beta 91.080(2)
_cell_angle_gamma 90
_cell_formula_units_Z 2
_cell_length_a 12.0325(3)
_cell_length_b 16.3008(4)
_cell_length_c 14.0042(4)
_cell_measurement_reflns_used 5727
_cell_measurement_temperature 150.04(13)
_cell_measurement_theta_max 28.2030
_cell_measurement_theta_min 3.1580
_cell_volume 2746.29(12)
_computing_cell_refinement
;
CrysAlisPro, Agilent Technologies,
Version 1.171.36.28 (release 01-02-2013 CrysAlis171 .NET)
(compiled Feb  1 2013,16:14:44)
;
_computing_data_collection
;
CrysAlisPro, Agilent Technologies,
Version 1.171.36.28 (release 01-02-2013 CrysAlis171 .NET)
(compiled Feb  1 2013,16:14:44)
;
_computing_data_reduction
;
CrysAlisPro, Agilent Technologies,
Version 1.171.36.28 (release 01-02-2013 CrysAlis171 .NET)
(compiled Feb  1 2013,16:14:44)
;
_computing_molecular_graphics 'Olex2 (Dolomanov et al., 2009)'
_computing_publication_material 'Olex2 (Dolomanov et al., 2009)'
_computing_structure_refinement 'ShelXL (Sheldrick, 2008)'
_computing_structure_solution 'ShelXS (Sheldrick, 2008)'
_diffrn_ambient_temperature 150.04(13)
_diffrn_detector_area_resol_mean 10.3705
_diffrn_measured_fraction_theta_full 0.995
_diffrn_measured_fraction_theta_max 0.994
_diffrn_measurement_details
;
  1 omega  -45.00   -4.00   1.0000   15.0000
omega____ theta____ kappa____ phi______ frames
    -      -11.6555   77.0000    0.0000 41

  2 omega  -67.00   95.00   1.0000   15.0000
omega____ theta____ kappa____ phi______ frames
    -       11.6555    0.0000  150.0000 162
;
_diffrn_measurement_device_type 'SuperNova, Single source at offset, Atlas'
_diffrn_measurement_method '\w scans'
_diffrn_orient_matrix_UB_11 -0.0324849000
_diffrn_orient_matrix_UB_12 -0.0336487000
_diffrn_orient_matrix_UB_13 -0.0165103000
_diffrn_orient_matrix_UB_21 -0.0219860000
_diffrn_orient_matrix_UB_22 -0.0047959000
_diffrn_orient_matrix_UB_23 0.0463007000
_diffrn_orient_matrix_UB_31 -0.0440198000
_diffrn_orient_matrix_UB_32 0.0271702000
_diffrn_orient_matrix_UB_33 -0.0122352000
_diffrn_radiation_monochromator mirror
_diffrn_radiation_type MoK\a
_diffrn_radiation_wavelength 0.71073
_diffrn_reflns_av_R_equivalents 0.0462
_diffrn_reflns_av_unetI/netI 0.0848
_diffrn_reflns_Laue_measured_fraction_full 0.995
_diffrn_reflns_Laue_measured_fraction_max 0.994
_diffrn_reflns_limit_h_max 14
_diffrn_reflns_limit_h_min -15
_diffrn_reflns_limit_k_max 20
_diffrn_reflns_limit_k_min -15
_diffrn_reflns_limit_l_max 14
_diffrn_reflns_limit_l_min -17
_diffrn_reflns_number 14094
_diffrn_reflns_point_group_measured_fraction_full 0.995
_diffrn_reflns_point_group_measured_fraction_max 0.994
_diffrn_reflns_theta_full 25.242
_diffrn_reflns_theta_max 26.371
_diffrn_reflns_theta_min 2.892
_diffrn_source 'SuperNova (Mo) X-ray Source'
_exptl_absorpt_coefficient_mu 3.064
_exptl_absorpt_correction_T_max 1.00000
_exptl_absorpt_correction_T_min 0.85026
_exptl_absorpt_correction_type multi-scan
_exptl_absorpt_process_details
;
CrysAlisPro, Agilent Technologies,
Version 1.171.36.28 (release 01-02-2013 CrysAlis171 .NET)
(compiled Feb  1 2013,16:14:44)
Empirical absorption correction using spherical harmonics,
 implemented in SCALE3 ABSPACK scaling algorithm.
;
_exptl_crystal_colour orange
_exptl_crystal_colour_primary orange
_exptl_crystal_density_diffrn 1.452
_exptl_crystal_description plate
_exptl_crystal_F_000 1204
_exptl_crystal_recrystallization_method 'Re-crystallisation from solvent: Hexane'
_exptl_crystal_size_max 0.2
_exptl_crystal_size_mid 0.1
_exptl_crystal_size_min 0.1
_refine_diff_density_max 0.936
_refine_diff_density_min -0.651
_refine_diff_density_rms 0.153
_refine_ls_extinction_method none
_refine_ls_goodness_of_fit_ref 1.094
_refine_ls_hydrogen_treatment mixed
_refine_ls_matrix_type full
_refine_ls_number_parameters 290
_refine_ls_number_reflns 5584
_refine_ls_number_restraints 25
_refine_ls_restrained_S_all 1.097
_refine_ls_R_factor_all 0.0758
_refine_ls_R_factor_gt 0.0448
_refine_ls_shift/su_max 0.001
_refine_ls_shift/su_mean 0.000
_refine_ls_structure_factor_coef Fsqd
_refine_ls_weighting_details 'w=1/[\s^2^(Fo^2^)] where P=(Fo^2^+2Fc^2^)/3'
_refine_ls_weighting_scheme calc
_refine_ls_wR_factor_gt 0.0513
_refine_ls_wR_factor_ref 0.0602
_reflns_Friedel_coverage 0.000
_reflns_number_gt 4189
_reflns_number_total 5584
_reflns_threshold_expression 'I > 2\s(I)'
_cod_data_source_file c5dt00346f2.cif
_cod_data_source_block 4
_cod_depositor_comments 'Adding full bibliography for 7034268--7034269.cif.'
_cod_database_code 7034269
_shelxl_version_number 2014/6
_chemical_oxdiff_formula C20H20Cl2Dy1N1O1Si1
_shelx_space_group_comment
;
The symmetry employed for this shelxl refinement is uniquely defined
by the following loop, which should always be used as a source of
symmetry information in preference to the above space-group names.
They are only intended as comments.
;
_reflns_odcompleteness_completeness 99.37
_reflns_odcompleteness_iscentric 1
_reflns_odcompleteness_theta 26.32
_olex2_refinement_description
;
1. Fixed Uiso
 At 1.2 times of:
  All C(H) groups, All C(H,H) groups, All C(H,H,H,H) groups
 At 1.5 times of:
  All C(H,H,H) groups
2. Restrained distances
 N3-C18A \\sim N3-C18 \\sim N3-C17 \\sim N3-C17A
 with sigma of 0.02
 C16-N3 \\sim N3-C16A
 with sigma of 0.02
3. Rigid bond restraints
 C17A, C17
 with sigma for 1-2 distances of 0.01 and sigma for 1-3 distances of 0.01
 C18, C18A
 with sigma for 1-2 distances of 0.01 and sigma for 1-3 distances of 0.01
 C16A, C16
 with sigma for 1-2 distances of 0.01 and sigma for 1-3 distances of 0.01
4. Uiso/Uaniso restraints and constraints
C17 \\sim C17A: within 1.7A with sigma of 0.01 and sigma for terminal atoms of
0.02
C18A \\sim C18: within 1.7A with sigma of 0.01 and sigma for terminal atoms of
0.02
C16A \\sim C16: within 1.7A with sigma of 0.01 and sigma for terminal atoms of
0.02
5. Others
 Sof(H15C)=Sof(H15D)=Sof(C16A)=Sof(H16C)=Sof(H16D)=1-FVAR(1)
 Sof(H15A)=Sof(H15B)=Sof(C16)=Sof(H16A)=Sof(H16B)=FVAR(1)
 Sof(C17A)=Sof(H17D)=Sof(H17E)=Sof(H17F)=1-FVAR(2)
 Sof(C17)=Sof(H17A)=Sof(H17B)=Sof(H17C)=FVAR(2)
 Sof(C18A)=Sof(H18D)=Sof(H18E)=Sof(H18F)=1-FVAR(3)
 Sof(C18)=Sof(H18A)=Sof(H18B)=Sof(H18C)=FVAR(3)
6.a Secondary CH2 refined with riding coordinates:
 C8(H8A,H8B), C9(H9A,H9B), C10(H10A,H10B), C11(H11A,H11B), C12(H12A,H12B),
 C15(H15A,H15B), C15(H15C,H15D), C16(H16A,H16B), C16A(H16C,H16D)
6.b Aromatic/amide H refined with riding coordinates:
 C3(H3), C4(H4)
6.c X=CH2 refined with riding coordinates:
 C5(H5A,H5B)
6.d Idealised Me refined as rotating group:
 C6(H6A,H6B,H6C), C7(H7A,H7B,H7C), C13(H13A,H13B,H13C), C14(H14A,H14B,H14C),
 C17(H17A,H17B,H17C), C17A(H17D,H17E,H17F), C18(H18A,H18B,H18C), C18A(H18D,H18E,
 H18F)
;
_olex2_submission_special_instructions 'No special instructions were received'

loop_
_space_group_symop_operation_xyz
'x, y, z'
'-x+1/2, y+1/2, -z+1/2'
'-x, -y, -z'
'x-1/2, -y-1/2, z-1/2'

loop_
_atom_site_label
_atom_site_type_symbol
_atom_site_fract_x
_atom_site_fract_y
_atom_site_fract_z
_atom_site_U_iso_or_equiv
_atom_site_adp_type
_atom_site_occupancy
_atom_site_site_symmetry_order
_atom_site_calc_flag
_atom_site_refinement_flags_posn
_atom_site_refinement_flags_adp
_atom_site_refinement_flags_occupancy
_atom_site_disorder_assembly
_atom_site_disorder_group
Dy1 Dy 0.91368(2) 0.03637(2) 0.62352(2) 0.02242(7) Uani 1 1 d . . . . .
Cl1 Cl 1.10522(10) 0.06089(9) 0.71252(10) 0.0413(4) Uani 1 1 d . . . . .
Cl2 Cl 0.99859(11) 0.09684(8) 0.46175(10) 0.0391(4) Uani 1 1 d . . . . .
Cl3 Cl 0.72107(9) 0.01357(8) 0.53217(9) 0.0310(3) Uani 1 1 d . . . . .
Si1 Si 0.82935(13) 0.07504(10) 0.86647(11) 0.0409(4) Uani 1 1 d . . . . .
N1 N 0.8782(3) -0.0700(2) 0.7609(3) 0.0269(10) Uani 1 1 d . . . . .
N2 N 1.3874(4) 0.1040(3) 0.6666(3) 0.0421(12) Uani 1 1 d . . . . .
N3 N 1.3478(4) -0.0692(3) 0.7101(3) 0.0435(13) Uani 1 1 d . . . . .
C1 C 0.8082(5) 0.1147(4) 0.7465(4) 0.0353(14) Uani 1 1 d . . . . .
H1 H 0.741(4) 0.107(3) 0.718(3) 0.049(18) Uiso 1 1 d . . . . .
C2 C 0.8640(5) 0.1783(3) 0.7028(4) 0.0376(15) Uani 1 1 d . . . . .
H2 H 0.929(4) 0.196(3) 0.738(3) 0.049(17) Uiso 1 1 d . . . . .
C3 C 0.8503(4) 0.2102(3) 0.6120(4) 0.0344(13) Uani 1 1 d . . . . .
H3 H 0.7930 0.1891 0.5739 0.041 Uiso 1 1 calc R . . . .
C4 C 0.9181(5) 0.2736(4) 0.5720(5) 0.0586(19) Uani 1 1 d . . . . .
H4 H 0.9829 0.2876 0.6054 0.070 Uiso 1 1 calc R . . . .
C5 C 0.8958(7) 0.3142(4) 0.4905(5) 0.089(3) Uani 1 1 d . . . . .
H5A H 0.8319 0.3020 0.4549 0.106 Uiso 1 1 calc R . . . .
H5B H 0.9443 0.3545 0.4696 0.106 Uiso 1 1 calc R . . . .
C6 C 0.6966(5) 0.0612(4) 0.9312(4) 0.075(2) Uani 1 1 d . . . . .
H6A H 0.6461 0.0290 0.8928 0.113 Uiso 1 1 calc GR . . . .
H6B H 0.6641 0.1138 0.9435 0.113 Uiso 1 1 calc GR . . . .
H6C H 0.7113 0.0335 0.9907 0.113 Uiso 1 1 calc GR . . . .
C7 C 0.9230(6) 0.1406(4) 0.9398(4) 0.083(3) Uani 1 1 d . . . . .
H7A H 0.9344 0.1161 1.0015 0.124 Uiso 1 1 calc GR . . . .
H7B H 0.8901 0.1939 0.9471 0.124 Uiso 1 1 calc GR . . . .
H7C H 0.9931 0.1460 0.9088 0.124 Uiso 1 1 calc GR . . . .
C8 C 0.9004(4) -0.0281(3) 0.8536(3) 0.0358(14) Uani 1 1 d . . . . .
H8A H 0.9799 -0.0204 0.8614 0.043 Uiso 1 1 calc R . . . .
H8B H 0.8764 -0.0637 0.9047 0.043 Uiso 1 1 calc R . . . .
C9 C 0.9415(4) -0.1488(3) 0.7589(4) 0.0367(14) Uani 1 1 d . . . . .
H9A H 0.9540 -0.1690 0.8234 0.044 Uiso 1 1 calc R . . . .
H9B H 1.0131 -0.1405 0.7297 0.044 Uiso 1 1 calc R . . . .
C10 C 0.7606(4) -0.0986(3) 0.7529(4) 0.0367(14) Uani 1 1 d . . . . .
H10A H 0.7115 -0.0543 0.7331 0.044 Uiso 1 1 calc R . . . .
H10B H 0.7355 -0.1205 0.8132 0.044 Uiso 1 1 calc R . . . .
C11 C 0.8732(4) -0.2095(3) 0.7015(4) 0.0438(15) Uani 1 1 d . . . . .
H11A H 0.8593 -0.2586 0.7385 0.053 Uiso 1 1 calc R . . . .
H11B H 0.9111 -0.2248 0.6436 0.053 Uiso 1 1 calc R . . . .
C12 C 0.7645(4) -0.1647(3) 0.6777(4) 0.0407(15) Uani 1 1 d . . . . .
H12A H 0.7657 -0.1412 0.6141 0.049 Uiso 1 1 calc R . . . .
H12B H 0.7013 -0.2013 0.6822 0.049 Uiso 1 1 calc R . . . .
C13 C 1.4522(5) 0.1314(4) 0.5855(4) 0.068(2) Uani 1 1 d . . . . .
H13A H 1.4851 0.0848 0.5551 0.102 Uiso 1 1 calc GR . . . .
H13B H 1.5096 0.1681 0.6075 0.102 Uiso 1 1 calc GR . . . .
H13C H 1.4044 0.1594 0.5406 0.102 Uiso 1 1 calc GR . . . .
C14 C 1.3427(5) 0.1761(4) 0.7133(6) 0.097(3) Uani 1 1 d . . . . .
H14A H 1.2978 0.2066 0.6685 0.145 Uiso 1 1 calc GR . . . .
H14B H 1.4028 0.2099 0.7364 0.145 Uiso 1 1 calc GR . . . .
H14C H 1.2981 0.1593 0.7660 0.145 Uiso 1 1 calc GR . . . .
C15 C 1.4570(6) 0.0567(5) 0.7326(5) 0.089(3) Uani 1 1 d . . . . .
H15A H 1.4324 0.0668 0.7971 0.107 Uiso 0.528(14) 1 calc R . P A 1
H15B H 1.5329 0.0765 0.7286 0.107 Uiso 0.528(14) 1 calc R . P A 1
H15C H 1.5218 0.0387 0.6981 0.107 Uiso 0.472(14) 1 calc R . P A 2
H15D H 1.4832 0.0937 0.7824 0.107 Uiso 0.472(14) 1 calc R . P A 2
C16 C 1.4565(9) -0.0329(10) 0.7152(13) 0.067(4) Uani 0.528(14) 1 d . U P A 1
H16A H 1.4939 -0.0438 0.6557 0.080 Uiso 0.528(14) 1 calc R . P A 1
H16B H 1.4990 -0.0595 0.7660 0.080 Uiso 0.528(14) 1 calc R . P A 1
C16A C 1.4124(14) -0.0109(10) 0.7761(13) 0.073(4) Uani 0.472(14) 1 d . U P A 2
H16C H 1.3630 0.0078 0.8256 0.088 Uiso 0.472(14) 1 calc R . P A 2
H16D H 1.4722 -0.0413 0.8071 0.088 Uiso 0.472(14) 1 calc R . P A 2
C17 C 1.3550(19) -0.1491(8) 0.6565(9) 0.071(5) Uani 0.58(2) 1 d . U P A 1
H17A H 1.2825 -0.1734 0.6514 0.107 Uiso 0.58(2) 1 calc GR . P A 1
H17B H 1.4044 -0.1857 0.6903 0.107 Uiso 0.58(2) 1 calc GR . P A 1
H17C H 1.3828 -0.1391 0.5938 0.107 Uiso 0.58(2) 1 calc GR . P A 1
C17A C 1.431(2) -0.1185(16) 0.6618(14) 0.068(7) Uani 0.42(2) 1 d . U P A 2
H17D H 1.3939 -0.1607 0.6251 0.102 Uiso 0.42(2) 1 calc GR . P A 2
H17E H 1.4796 -0.1432 0.7083 0.102 Uiso 0.42(2) 1 calc GR . P A 2
H17F H 1.4726 -0.0842 0.6201 0.102 Uiso 0.42(2) 1 calc GR . P A 2
C18 C 1.291(2) -0.0860(19) 0.7982(14) 0.047(5) Uani 0.56(5) 1 d . U P A 1
H18A H 1.2795 -0.0356 0.8321 0.071 Uiso 0.56(5) 1 calc GR . P A 1
H18B H 1.3352 -0.1225 0.8370 0.071 Uiso 0.56(5) 1 calc GR . P A 1
H18C H 1.2204 -0.1111 0.7839 0.071 Uiso 0.56(5) 1 calc GR . P A 1
C18A C 1.283(2) -0.120(2) 0.775(2) 0.057(7) Uani 0.44(5) 1 d . U P A 2
H18D H 1.2251 -0.0869 0.8022 0.086 Uiso 0.44(5) 1 calc GR . P A 2
H18E H 1.3304 -0.1406 0.8250 0.086 Uiso 0.44(5) 1 calc GR . P A 2
H18F H 1.2499 -0.1646 0.7401 0.086 Uiso 0.44(5) 1 calc GR . P A 2
Li1 Li 1.2627(6) 0.0198(5) 0.6295(6) 0.032(2) Uani 1 1 d . . . . .

loop_
_atom_site_aniso_label
_atom_site_aniso_U_11
_atom_site_aniso_U_22
_atom_site_aniso_U_33
_atom_site_aniso_U_23
_atom_site_aniso_U_13
_atom_site_aniso_U_12
Dy1 0.02189(12) 0.02168(13) 0.02388(14) -0.00231(12) 0.00578(9) 0.00239(11)
Cl1 0.0241(7) 0.0561(10) 0.0436(9) -0.0126(8) 0.0007(6) -0.0028(7)
Cl2 0.0579(9) 0.0217(7) 0.0387(9) 0.0009(7) 0.0270(7) 0.0051(6)
Cl3 0.0272(6) 0.0380(8) 0.0280(7) -0.0022(6) 0.0007(5) 0.0004(6)
Si1 0.0501(10) 0.0484(11) 0.0240(9) -0.0028(8) -0.0039(8) 0.0197(8)
N1 0.025(2) 0.026(2) 0.029(3) 0.004(2) -0.0010(19) 0.0037(19)
N2 0.037(3) 0.045(3) 0.045(3) -0.013(3) 0.006(2) -0.005(2)
N3 0.050(3) 0.045(3) 0.036(3) 0.011(3) 0.004(3) 0.009(3)
C1 0.036(3) 0.036(4) 0.034(4) -0.004(3) 0.007(3) 0.011(3)
C2 0.038(3) 0.030(3) 0.044(4) -0.016(3) 0.008(3) 0.015(3)
C3 0.045(3) 0.024(3) 0.034(4) -0.009(3) 0.012(3) 0.001(3)
C4 0.074(5) 0.037(4) 0.065(5) -0.021(4) 0.028(4) 0.003(3)
C5 0.144(7) 0.051(5) 0.072(6) 0.026(4) 0.048(5) 0.010(5)
C6 0.088(5) 0.095(6) 0.043(4) 0.009(4) 0.031(4) 0.037(4)
C7 0.111(6) 0.070(5) 0.066(5) -0.025(4) -0.049(5) 0.028(4)
C8 0.033(3) 0.045(4) 0.029(3) 0.008(3) -0.005(2) 0.002(3)
C9 0.045(3) 0.024(3) 0.041(4) 0.010(3) 0.007(3) 0.006(3)
C10 0.026(3) 0.043(4) 0.041(4) 0.017(3) 0.003(3) -0.002(3)
C11 0.053(4) 0.027(3) 0.052(4) 0.008(3) 0.018(3) -0.007(3)
C12 0.050(4) 0.034(4) 0.039(4) 0.011(3) 0.002(3) -0.010(3)
C13 0.052(4) 0.082(6) 0.070(5) -0.009(4) 0.011(4) -0.028(4)
C14 0.065(5) 0.087(6) 0.140(8) -0.066(6) 0.029(5) -0.031(4)
C15 0.083(6) 0.097(7) 0.086(6) 0.008(5) -0.046(5) -0.020(5)
C16 0.028(7) 0.098(10) 0.074(11) 0.010(9) -0.003(6) 0.017(7)
C16A 0.042(8) 0.103(11) 0.074(11) 0.022(10) -0.006(7) -0.009(8)
C17 0.094(12) 0.070(10) 0.050(8) 0.022(7) 0.012(9) 0.032(9)
C17A 0.060(12) 0.084(15) 0.060(10) 0.013(11) 0.011(11) 0.043(11)
C18 0.065(8) 0.039(11) 0.039(9) 0.017(8) 0.003(8) 0.021(10)
C18A 0.053(10) 0.045(15) 0.073(13) 0.005(11) 0.013(11) 0.009(12)
Li1 0.029(4) 0.031(5) 0.035(5) -0.004(4) 0.001(4) 0.007(4)

loop_
_atom_type_symbol
_atom_type_description
_atom_type_scat_dispersion_real
_atom_type_scat_dispersion_imag
_atom_type_scat_source
C C 0.0033 0.0016 'International Tables Vol C Tables 4.2.6.8 and 6.1.1.4'
H H 0.0000 0.0000 'International Tables Vol C Tables 4.2.6.8 and 6.1.1.4'
Cl Cl 0.1484 0.1585 'International Tables Vol C Tables 4.2.6.8 and 6.1.1.4'
Dy Dy -0.1892 4.4098 'International Tables Vol C Tables 4.2.6.8 and 6.1.1.4'
Li Li -0.0003 0.0001 'International Tables Vol C Tables 4.2.6.8 and 6.1.1.4'
N N 0.0061 0.0033 'International Tables Vol C Tables 4.2.6.8 and 6.1.1.4'
Si Si 0.0817 0.0704 'International Tables Vol C Tables 4.2.6.8 and 6.1.1.4'

loop_
_geom_angle_atom_site_label_1
_geom_angle_atom_site_label_2
_geom_angle_atom_site_label_3
_geom_angle
_geom_angle_site_symmetry_1
_geom_angle_site_symmetry_3
Cl1 Dy1 Cl2 89.16(4) . 3_756
Cl1 Dy1 Cl2 90.01(4) . .
Cl1 Dy1 Cl3 179.16(5) . .
Cl1 Dy1 N1 84.63(9) . .
Cl1 Dy1 C2 82.56(13) . .
Cl2 Dy1 Cl2 76.38(4) . 3_756
Cl3 Dy1 Cl2 89.28(4) . .
Cl3 Dy1 Cl2 91.11(4) . 3_756
N1 Dy1 Cl2 82.17(9) . 3_756
N1 Dy1 Cl2 157.97(9) . .
N1 Dy1 Cl3 96.20(8) . .
N1 Dy1 C2 103.22(17) . .
C1 Dy1 Cl1 92.72(14) . .
C1 Dy1 Cl2 126.67(14) . .
C1 Dy1 Cl2 156.84(14) . 3_756
C1 Dy1 Cl3 87.35(14) . .
C1 Dy1 N1 75.04(16) . .
C1 Dy1 C2 31.07(17) . .
C2 Dy1 Cl2 97.23(14) . .
C2 Dy1 Cl2 169.59(14) . 3_756
C2 Dy1 Cl3 97.08(13) . .
Li1 Cl1 Dy1 115.6(2) . .
Dy1 Cl2 Dy1 103.62(4) . 3_756
Li1 Cl3 Dy1 114.3(2) 3_756 .
C1 Si1 C6 112.8(3) . .
C1 Si1 C7 112.4(3) . .
C1 Si1 C8 106.5(2) . .
C6 Si1 C8 109.3(3) . .
C7 Si1 C6 108.6(3) . .
C7 Si1 C8 107.1(3) . .
C8 N1 Dy1 107.9(3) . .
C8 N1 C9 109.1(4) . .
C8 N1 C10 111.4(4) . .
C9 N1 Dy1 117.6(3) . .
C10 N1 Dy1 108.5(3) . .
C10 N1 C9 102.3(4) . .
C13 N2 Li1 113.5(4) . .
C14 N2 C13 108.1(5) . .
C14 N2 C15 110.8(5) . .
C14 N2 Li1 111.9(4) . .
C15 N2 C13 110.2(5) . .
C15 N2 Li1 102.2(5) . .
C16 N3 C17 108.6(12) . .
C16 N3 C18 118.7(16) . .
C16 N3 Li1 100.2(7) . .
C16A N3 Li1 97.7(7) . .
C17 N3 Li1 111.2(7) . .
C17A N3 C16A 106.3(14) . .
C17A N3 C18A 111(2) . .
C17A N3 Li1 117.6(9) . .
C18 N3 C17 107.0(15) . .
C18 N3 Li1 110.9(10) . .
C18A N3 C16A 104.3(19) . .
C18A N3 Li1 117.5(14) . .
Si1 C1 Dy1 113.0(2) . .
C2 C1 Dy1 79.7(3) . .
C2 C1 Si1 128.0(5) . .
C1 C2 Dy1 69.2(3) . .
C3 C2 Dy1 88.1(3) . .
C3 C2 C1 129.7(6) . .
C2 C3 C4 124.8(6) . .
C5 C4 C3 125.5(7) . .
N1 C8 Si1 114.6(3) . .
N1 C9 C11 107.5(4) . .
N1 C10 C12 103.5(4) . .
C9 C11 C12 104.9(4) . .
C10 C12 C11 103.1(4) . .
N2 C15 C16 114.6(7) . .
C16A C15 N2 118.7(9) . .
N3 C16 C15 114.5(10) . .
C15 C16A N3 115.4(12) . .
Cl3 Li1 Cl1 129.1(3) 3_756 .
N2 Li1 Cl1 105.8(4) . .
N2 Li1 Cl3 108.7(4) . 3_756
N2 Li1 N3 88.8(4) . .
N3 Li1 Cl1 108.8(4) . .
N3 Li1 Cl3 108.2(4) . 3_756

loop_
_geom_bond_atom_site_label_1
_geom_bond_atom_site_label_2
_geom_bond_distance
_geom_bond_site_symmetry_2
Dy1 Cl1 2.6298(12) .
Dy1 Cl2 2.7023(13) 3_756
Dy1 Cl2 2.6898(13) .
Dy1 Cl3 2.6523(12) .
Dy1 N1 2.631(4) .
Dy1 C1 2.508(5) .
Dy1 C2 2.640(5) .
Cl1 Li1 2.340(8) .
Cl2 Dy1 2.7023(13) 3_756
Cl3 Li1 2.340(8) 3_756
Si1 C1 1.813(6) .
Si1 C6 1.865(6) .
Si1 C7 1.850(6) .
Si1 C8 1.896(5) .
N1 C8 1.486(6) .
N1 C9 1.494(6) .
N1 C10 1.492(6) .
N2 C13 1.460(6) .
N2 C14 1.453(7) .
N2 C15 1.457(7) .
N2 Li1 2.091(9) .
N3 C16 1.436(11) .
N3 C16A 1.528(13) .
N3 C17 1.507(11) .
N3 C17A 1.456(12) .
N3 C18 1.449(11) .
N3 C18A 1.464(13) .
N3 Li1 2.093(9) .
C1 C2 1.384(7) .
C2 C3 1.381(7) .
C3 C4 1.437(7) .
C4 C5 1.342(8) .
C9 C11 1.509(7) .
C10 C12 1.507(7) .
C11 C12 1.529(7) .
C15 C16 1.482(17) .
C15 C16A 1.374(16) .
Li1 Cl3 2.340(8) 3_756

loop_
_geom_torsion_atom_site_label_1
_geom_torsion_atom_site_label_2
_geom_torsion_atom_site_label_3
_geom_torsion_atom_site_label_4
_geom_torsion
Dy1 N1 C8 Si1 49.4(4)
Dy1 N1 C9 C11 -89.8(4)
Dy1 N1 C10 C12 82.4(4)
Dy1 C1 C2 C3 68.8(6)
Dy1 C2 C3 C4 -115.3(5)
Si1 C1 C2 Dy1 111.3(4)
Si1 C1 C2 C3 -179.9(4)
N1 C9 C11 C12 -4.5(6)
N1 C10 C12 C11 39.9(5)
N2 C15 C16 N3 -52.8(15)
N2 C15 C16A N3 46.9(18)
C1 Si1 C8 N1 -26.1(4)
C1 C2 C3 C4 -176.0(5)
C2 C3 C4 C5 -168.9(6)
C6 Si1 C1 Dy1 -132.2(3)
C6 Si1 C1 C2 132.9(5)
C6 Si1 C8 N1 96.0(4)
C7 Si1 C1 Dy1 104.6(3)
C7 Si1 C1 C2 9.7(6)
C7 Si1 C8 N1 -146.5(4)
C8 Si1 C1 Dy1 -12.4(3)
C8 Si1 C1 C2 -107.3(5)
C8 N1 C9 C11 147.0(4)
C8 N1 C10 C12 -159.0(4)
C9 N1 C8 Si1 178.2(3)
C9 N1 C10 C12 -42.5(5)
C9 C11 C12 C10 -21.5(5)
C10 N1 C8 Si1 -69.6(5)
C10 N1 C9 C11 28.9(5)
C13 N2 C15 C16 -92.1(9)
C13 N2 C15 C16A -141.5(11)
C14 N2 C15 C16 148.3(9)
C14 N2 C15 C16A 98.9(12)
C17 N3 C16 C15 158.5(11)
C17A N3 C16A C15 79.3(17)
C18 N3 C16 C15 -79.0(17)
C18A N3 C16A C15 -163.5(19)
Li1 N2 C15 C16 28.9(9)
Li1 N2 C15 C16A -20.5(12)
Li1 N3 C16 C15 41.8(13)
Li1 N3 C16A C15 -42.4(15)
